data_2213616
loop_
_publ_author_name
'Gen-Rong Qiang'
'Zheng Fan'
'Shang Shan'
'Yu-Liang Tian'
'Xu-Chun Fu'

_publ_section_title
;
 (<i>E</i>)-4-Methylbenzaldehyde 2,4,6-trinitrophenylhydrazone
;
_journal_coeditor_code XU2232
_journal_issue 5
_journal_name_full 'Acta Crystallographica Section E'
_journal_page_first o2246
_journal_page_last o2248
_journal_paper_doi 10.1107/S1600536807014511
_journal_volume 63
_journal_year 2007
_chemical_formula_iupac 'C14 H11 N5 O6'
_chemical_formula_moiety 'C14 H11 N5 O6'
_chemical_formula_sum 'C14 H11 N5 O6'
_chemical_formula_weight 345.28
_chemical_name_systematic
;
(E)-4-Methylbenzaldehyde 2,4,6-trinitrophenylhydrazone
;
_space_group_IT_number 2
_symmetry_cell_setting triclinic
_symmetry_space_group_name_Hall '-P 1'
_symmetry_space_group_name_H-M 'P -1'
_atom_sites_solution_hydrogens geom
_atom_sites_solution_primary direct
_atom_sites_solution_secondary difmap
_audit_creation_method SHELXL-97
_cell_angle_alpha 76.191(9)
_cell_angle_beta 79.469(7)
_cell_angle_gamma 83.606(6)
_cell_formula_units_Z 2
_cell_length_a 7.1378(12)
_cell_length_b 7.4914(14)
_cell_length_c 14.9950(19)
_cell_measurement_reflns_used 3722
_cell_measurement_temperature 294(2)
_cell_measurement_theta_max 24.0
_cell_measurement_theta_min 3.0
_cell_volume 763.6(2)
_computing_cell_refinement PROCESS-AUTO
_computing_data_collection 'PROCESS-AUTO (Rigaku, 1998)'
_computing_data_reduction 'CrystalStructure (Rigaku/MSC, 2002)'
_computing_molecular_graphics 'ORTEP-3 for Windows (Farrugia, 1997)'
_computing_publication_material 'WinGX (Farrugia, 1999)'
_computing_structure_refinement 'SHELXL97 (Sheldrick, 1997)'
_computing_structure_solution 'SIR92 (Altomare <i>et al.</i>,  1993)'
_diffrn_ambient_temperature 294(2)
_diffrn_detector_area_resol_mean 10.00
_diffrn_measured_fraction_theta_full 1.00
_diffrn_measured_fraction_theta_max 1.00
_diffrn_measurement_device_type 'Rigaku R-AXIS RAPID IP'
_diffrn_measurement_method \w
_diffrn_radiation_monochromator graphite
_diffrn_radiation_source 'fine-focus sealed tube'
_diffrn_radiation_type MoK\a
_diffrn_radiation_wavelength 0.71069
_diffrn_reflns_av_R_equivalents 0.027
_diffrn_reflns_av_sigmaI/netI 0.037
_diffrn_reflns_limit_h_max 8
_diffrn_reflns_limit_h_min -8
_diffrn_reflns_limit_k_max 8
_diffrn_reflns_limit_k_min -8
_diffrn_reflns_limit_l_max 17
_diffrn_reflns_limit_l_min -17
_diffrn_reflns_number 6162
_diffrn_reflns_theta_full 25.2
_diffrn_reflns_theta_max 25.2
_diffrn_reflns_theta_min 3.0
_diffrn_standards_interval_count 0
_diffrn_standards_interval_time 0
_diffrn_standards_number 0
_exptl_absorpt_coefficient_mu 0.121
_exptl_absorpt_correction_type none
_exptl_crystal_colour red
_exptl_crystal_density_diffrn 1.502
_exptl_crystal_density_method 'not measured'
_exptl_crystal_description platelet
_exptl_crystal_F_000 356
_exptl_crystal_size_max 0.31
_exptl_crystal_size_mid 0.23
_exptl_crystal_size_min 0.12
_refine_diff_density_max 0.40
_refine_diff_density_min -0.23
_refine_ls_extinction_coef 0.054(14)
_refine_ls_extinction_expression Fc^*^=kFc[1+0.001xFc^2^\l^3^/sin(2\q)]^-1/4^
_refine_ls_extinction_method SHELXL97
_refine_ls_goodness_of_fit_ref 1.112
_refine_ls_hydrogen_treatment constr
_refine_ls_matrix_type full
_refine_ls_number_parameters 228
_refine_ls_number_reflns 2746
_refine_ls_number_restraints 0
_refine_ls_restrained_S_all 1.112
_refine_ls_R_factor_all 0.098
_refine_ls_R_factor_gt 0.066
_refine_ls_shift/su_max 0.000
_refine_ls_shift/su_mean 0.000
_refine_ls_structure_factor_coef Fsqd
_refine_ls_weighting_details 'calc w=1/[\s^2^(Fo^2^)+(0.1447P)^2^+0.1109P] where P=(Fo^2^+2Fc^2^)/3'
_refine_ls_weighting_scheme calc
_refine_ls_wR_factor_gt 0.216
_refine_ls_wR_factor_ref 0.245
_reflns_number_gt 1690
_reflns_number_total 2746
_reflns_threshold_expression I>2\s(I)
_cod_data_source_file xu2232.cif
_cod_data_source_block I
_cod_database_code 2213616
_cod_database_fobs_code 2213616

loop_
_symmetry_equiv_pos_as_xyz
'x, y, z'
'-x, -y, -z'

loop_
_atom_site_type_symbol
_atom_site_label
_atom_site_fract_x
_atom_site_fract_y
_atom_site_fract_z
_atom_site_U_iso_or_equiv
_atom_site_adp_type
_atom_site_calc_flag
_atom_site_refinement_flags
_atom_site_occupancy
N N1 0.6114(4) 0.1892(4) 0.52131(18) 0.0493(7) Uani d . 1
H H1 0.7229 0.1408 0.5311 0.059 Uiso calc R 1
N N2 0.5662(4) 0.2217(4) 0.43359(17) 0.0485(7) Uani d . 1
N N3 0.2153(4) 0.3276(4) 0.49666(18) 0.0491(7) Uani d . 1
N N4 0.0855(5) 0.3848(5) 0.8165(2) 0.0676(9) Uani d . 1
N N5 0.7168(4) 0.1386(4) 0.70487(19) 0.0554(8) Uani d . 1
O O1 0.2100(4) 0.4817(4) 0.44641(18) 0.0690(8) Uani d . 1
O O2 0.1511(4) 0.1950(4) 0.48287(17) 0.0646(8) Uani d . 1
O O3 -0.0608(4) 0.4750(5) 0.7974(2) 0.0898(10) Uani d . 1
O O4 0.1261(5) 0.3399(6) 0.8947(2) 0.0992(12) Uani d . 1
O O5 0.7520(4) 0.1353(5) 0.78136(19) 0.0858(10) Uani d . 1
O O6 0.8365(4) 0.0825(4) 0.64516(17) 0.0682(8) Uani d . 1
C C1 0.4843(4) 0.2317(4) 0.5921(2) 0.0439(8) Uani d . 1
C C2 0.2939(5) 0.3045(4) 0.5833(2) 0.0462(8) Uani d . 1
C C3 0.1674(5) 0.3564(5) 0.6545(2) 0.0520(9) Uani d . 1
H H3 0.0455 0.4067 0.6453 0.062 Uiso calc R 1
C C4 0.2227(5) 0.3334(5) 0.7401(2) 0.0528(9) Uani d . 1
C C5 0.4005(5) 0.2599(5) 0.7556(2) 0.0522(9) Uani d . 1
H H5 0.4342 0.2421 0.8143 0.063 Uiso calc R 1
C C6 0.5303(5) 0.2120(4) 0.6830(2) 0.0460(8) Uani d . 1
C C7 0.7018(5) 0.1870(5) 0.3704(2) 0.0493(8) Uani d . 1
H H7 0.8224 0.1478 0.3858 0.059 Uiso calc R 1
C C8 0.6721(5) 0.2072(5) 0.2746(2) 0.0494(8) Uani d . 1
C C9 0.4952(5) 0.2638(5) 0.2473(2) 0.0559(9) Uani d . 1
H H9 0.3924 0.2951 0.2900 0.067 Uiso calc R 1
C C10 0.4718(6) 0.2736(6) 0.1565(3) 0.0676(11) Uani d . 1
H H10 0.3526 0.3111 0.1390 0.081 Uiso calc R 1
C C11 0.6227(7) 0.2286(6) 0.0914(2) 0.0675(11) Uani d . 1
C C12 0.7975(6) 0.1746(6) 0.1189(3) 0.0711(12) Uani d . 1
H H12 0.9005 0.1453 0.0758 0.085 Uiso calc R 1
C C13 0.8235(6) 0.1630(5) 0.2090(2) 0.0619(10) Uani d . 1
H H13 0.9431 0.1253 0.2260 0.074 Uiso calc R 1
C C14 0.5946(9) 0.2396(8) -0.0075(3) 0.0959(16) Uani d . 1
H H14A 0.6703 0.3326 -0.0493 0.144 Uiso calc R 1
H H14B 0.4622 0.2705 -0.0127 0.144 Uiso calc R 1
H H14C 0.6334 0.1226 -0.0233 0.144 Uiso calc R 1

loop_
_atom_site_aniso_label
_atom_site_aniso_U_11
_atom_site_aniso_U_22
_atom_site_aniso_U_33
_atom_site_aniso_U_12
_atom_site_aniso_U_13
_atom_site_aniso_U_23
N1 0.0422(15) 0.0644(17) 0.0425(14) 0.0034(13) -0.0104(11) -0.0148(13)
N2 0.0501(16) 0.0564(16) 0.0396(14) -0.0027(12) -0.0082(12) -0.0116(13)
N3 0.0428(16) 0.0580(18) 0.0453(15) 0.0019(13) -0.0099(12) -0.0095(14)
N4 0.057(2) 0.087(2) 0.060(2) 0.0005(17) -0.0010(15) -0.0286(18)
N5 0.0497(17) 0.0717(19) 0.0483(16) 0.0027(14) -0.0160(13) -0.0173(15)
O1 0.0769(19) 0.0635(17) 0.0630(15) 0.0037(13) -0.0259(13) -0.0004(13)
O2 0.0670(17) 0.0753(17) 0.0593(15) -0.0119(13) -0.0171(12) -0.0219(13)
O3 0.0590(18) 0.125(3) 0.087(2) 0.0197(18) -0.0034(15) -0.046(2)
O4 0.090(2) 0.153(3) 0.0539(16) 0.013(2) -0.0026(16) -0.0395(19)
O5 0.0640(18) 0.145(3) 0.0596(16) 0.0196(18) -0.0307(13) -0.0414(18)
O6 0.0483(15) 0.103(2) 0.0545(14) 0.0159(14) -0.0135(12) -0.0254(14)
C1 0.0416(17) 0.0472(17) 0.0435(16) -0.0052(13) -0.0056(13) -0.0115(14)
C2 0.0442(18) 0.0507(18) 0.0441(16) -0.0018(14) -0.0094(14) -0.0105(14)
C3 0.0423(18) 0.0561(19) 0.058(2) 0.0007(15) -0.0086(15) -0.0150(16)
C4 0.050(2) 0.062(2) 0.0469(18) 0.0012(16) -0.0045(15) -0.0176(16)
C5 0.057(2) 0.059(2) 0.0428(17) -0.0069(16) -0.0079(15) -0.0127(15)
C6 0.0400(17) 0.0513(17) 0.0481(17) -0.0030(14) -0.0103(14) -0.0114(15)
C7 0.0433(18) 0.0560(19) 0.0475(18) 0.0003(14) -0.0072(14) -0.0112(15)
C8 0.053(2) 0.0515(18) 0.0405(16) -0.0020(15) -0.0019(14) -0.0084(15)
C9 0.053(2) 0.067(2) 0.0450(18) 0.0018(17) -0.0068(15) -0.0121(17)
C10 0.067(3) 0.082(3) 0.053(2) 0.002(2) -0.0169(18) -0.0120(19)
C11 0.084(3) 0.072(2) 0.0428(19) -0.005(2) -0.0074(19) -0.0082(18)
C12 0.074(3) 0.088(3) 0.0453(19) 0.006(2) 0.0024(18) -0.018(2)
C13 0.056(2) 0.071(2) 0.0531(19) 0.0041(18) -0.0027(16) -0.0118(18)
C14 0.127(5) 0.111(4) 0.050(2) -0.006(3) -0.017(3) -0.017(2)

loop_
_atom_type_symbol
_atom_type_description
_atom_type_scat_dispersion_real
_atom_type_scat_dispersion_imag
_atom_type_scat_source
C C 0.0033 0.0016 'International Tables Vol C Tables 4.2.6.8 and 6.1.1.4'
H H 0.0000 0.0000 'International Tables Vol C Tables 4.2.6.8 and 6.1.1.4'
N N 0.0061 0.0033 'International Tables Vol C Tables 4.2.6.8 and 6.1.1.4'
O O 0.0106 0.0060 'International Tables Vol C Tables 4.2.6.8 and 6.1.1.4'

loop_
_geom_angle_atom_site_label_1
_geom_angle_atom_site_label_2
_geom_angle_atom_site_label_3
_geom_angle
C1 N1 N2 121.0(3)
C1 N1 H1 119.5
N2 N1 H1 119.5
C7 N2 N1 115.6(3)
O2 N3 O1 124.7(3)
O2 N3 C2 117.9(3)
O1 N3 C2 117.3(3)
O4 N4 O3 124.0(3)
O4 N4 C4 118.3(3)
O3 N4 C4 117.7(3)
O5 N5 O6 121.7(3)
O5 N5 C6 118.9(3)
O6 N5 C6 119.4(3)
N1 C1 C2 123.3(3)
N1 C1 C6 122.6(3)
C2 C1 C6 114.1(3)
C3 C2 C1 123.2(3)
C3 C2 N3 114.2(3)
C1 C2 N3 122.6(3)
C2 C3 C4 119.3(3)
C2 C3 H3 120.4
C4 C3 H3 120.4
C5 C4 C3 121.5(3)
C5 C4 N4 119.5(3)
C3 C4 N4 119.0(3)
C4 C5 C6 119.3(3)
C4 C5 H5 120.3
C6 C5 H5 120.3
C5 C6 C1 122.6(3)
C5 C6 N5 115.7(3)
C1 C6 N5 121.7(3)
N2 C7 C8 121.6(3)
N2 C7 H7 119.2
C8 C7 H7 119.2
C9 C8 C13 118.6(3)
C9 C8 C7 122.0(3)
C13 C8 C7 119.3(3)
C10 C9 C8 120.1(3)
C10 C9 H9 120.0
C8 C9 H9 120.0
C9 C10 C11 121.2(4)
C9 C10 H10 119.4
C11 C10 H10 119.4
C12 C11 C10 118.2(3)
C12 C11 C14 121.2(4)
C10 C11 C14 120.5(4)
C11 C12 C13 121.4(3)
C11 C12 H12 119.3
C13 C12 H12 119.3
C12 C13 C8 120.4(4)
C12 C13 H13 119.8
C8 C13 H13 119.8
C11 C14 H14A 109.5
C11 C14 H14B 109.5
H14A C14 H14B 109.5
C11 C14 H14C 109.5
H14A C14 H14C 109.5
H14B C14 H14C 109.5

loop_
_geom_bond_atom_site_label_1
_geom_bond_atom_site_label_2
_geom_bond_distance
_geom_bond_publ_flag
N1 C1 1.341(4) y
N1 N2 1.370(3) y
N1 H1 0.8600 ?
N2 C7 1.276(4) y
N3 O2 1.214(4) ?
N3 O1 1.220(4) ?
N3 C2 1.473(4) ?
N4 O4 1.219(4) ?
N4 O3 1.219(4) ?
N4 C4 1.462(4) ?
N5 O5 1.212(3) ?
N5 O6 1.236(4) ?
N5 C6 1.447(4) ?
C1 C2 1.424(4) y
C1 C6 1.429(4) y
C2 C3 1.370(4) y
C3 C4 1.377(5) y
C3 H3 0.9300 ?
C4 C5 1.363(5) y
C5 C6 1.385(5) y
C5 H5 0.9300 ?
C7 C8 1.460(4) ?
C7 H7 0.9300 ?
C8 C9 1.389(5) ?
C8 C13 1.390(5) ?
C9 C10 1.385(5) ?
C9 H9 0.9300 ?
C10 C11 1.386(6) ?
C10 H10 0.9300 ?
C11 C12 1.373(6) ?
C11 C14 1.514(5) ?
C12 C13 1.378(5) ?
C12 H12 0.9300 ?
C13 H13 0.9300 ?
C14 H14A 0.9600 ?
C14 H14B 0.9600 ?
C14 H14C 0.9600 ?

loop_
_geom_hbond_atom_site_label_D
_geom_hbond_atom_site_label_H
_geom_hbond_atom_site_label_A
_geom_hbond_site_symmetry_A
_geom_hbond_distance_DH
_geom_hbond_distance_HA
_geom_hbond_distance_DA
_geom_hbond_angle_DHA
_geom_hbond_publ_flag
N1 H1 O6 . 0.86 1.96 2.601(4) 130 y
C3 H3 O1 2_566 0.93 2.44 3.302(5) 155 y

loop_
_cod_related_entry_id
_cod_related_entry_database
_cod_related_entry_code
1 ChemSpider 21185037
